data_4065656
loop_
_publ_author_name
'Ni, Chengbao'
'Lei, Hao'
'Power, Philip P.'

_publ_section_title
;
 Reaction of M(II) Diaryls (M = Mn or Fe) with Ammonia to Afford Parent
 Amido Complexes
;
_journal_issue 8
_journal_name_full Organometallics
_journal_page_first 1988
_journal_paper_doi 10.1021/om1000502
_journal_volume 29
_journal_year 2010
_chemical_formula_moiety 'C60 H84 Mn2 N4'
_chemical_formula_sum 'C60 H84 Mn2 N4'
_chemical_formula_weight 971.19
_chemical_name_systematic
; 
 ? 
;
_space_group_IT_number 61
_symmetry_cell_setting orthorhombic
_symmetry_space_group_name_Hall '-P 2ac 2ab'
_symmetry_space_group_name_H-M 'P b c a'
_atom_sites_solution_hydrogens geom
_atom_sites_solution_primary direct
_atom_sites_solution_secondary difmap
_audit_creation_method SHELXL-97
_cell_angle_alpha 90.00
_cell_angle_beta 90.00
_cell_angle_gamma 90.00
_cell_formula_units_Z 4
_cell_length_a 17.7138(7)
_cell_length_b 16.2752(7)
_cell_length_c 19.9105(8)
_cell_measurement_reflns_used 9980
_cell_measurement_temperature 190(2)
_cell_measurement_theta_max 26.56
_cell_measurement_theta_min 2.66
_cell_volume 5740.1(4)
_computing_cell_refinement 'SAINT (7.60A) (Bruker, 2008)'
_computing_data_collection 'Apex2 (2009-7) (Bruker, 2009)'
_computing_data_reduction 'SAINT (7.60A) (Bruker, 2008)'
_computing_molecular_graphics 'SHELXTL 5.1, XP (Sheldrick, 1994)'
_computing_publication_material SHELXL97
_computing_structure_refinement 'SHELXL-97 (Sheldrick, 2008)'
_computing_structure_solution 'SHELXS-97 (Sheldrick, 2008)'
_diffrn_ambient_temperature 190(2)
_diffrn_measured_fraction_theta_full 0.999
_diffrn_measured_fraction_theta_max 0.999
_diffrn_measurement_device_type 'Bruker APEX-II CCD'
_diffrn_measurement_method '\f and \w scans'
_diffrn_radiation_monochromator graphite
_diffrn_radiation_source 'fine-focus sealed tube'
_diffrn_radiation_type MoK\a
_diffrn_radiation_wavelength 0.71073
_diffrn_reflns_av_R_equivalents 0.0425
_diffrn_reflns_av_sigmaI/netI 0.0209
_diffrn_reflns_limit_h_max 22
_diffrn_reflns_limit_h_min -22
_diffrn_reflns_limit_k_max 21
_diffrn_reflns_limit_k_min -21
_diffrn_reflns_limit_l_max 25
_diffrn_reflns_limit_l_min -25
_diffrn_reflns_number 48139
_diffrn_reflns_theta_full 27.50
_diffrn_reflns_theta_max 27.50
_diffrn_reflns_theta_min 2.62
_exptl_absorpt_coefficient_mu 0.478
_exptl_absorpt_correction_T_max 0.9668
_exptl_absorpt_correction_T_min 0.9063
_exptl_absorpt_correction_type multi-scan
_exptl_absorpt_process_details 'SADABS 2008/2 (Sheldrick, 2008)'
_exptl_crystal_colour Colorless
_exptl_crystal_density_diffrn 1.124
_exptl_crystal_density_method 'not measured'
_exptl_crystal_description Plate
_exptl_crystal_F_000 2088
_exptl_crystal_size_max 0.21
_exptl_crystal_size_mid 0.17
_exptl_crystal_size_min 0.08
_refine_diff_density_max 0.300
_refine_diff_density_min -0.236
_refine_diff_density_rms 0.040
_refine_ls_extinction_method none
_refine_ls_goodness_of_fit_ref 1.045
_refine_ls_hydrogen_treatment mixed
_refine_ls_matrix_type full
_refine_ls_number_parameters 326
_refine_ls_number_reflns 6586
_refine_ls_number_restraints 8
_refine_ls_restrained_S_all 1.047
_refine_ls_R_factor_all 0.0545
_refine_ls_R_factor_gt 0.0350
_refine_ls_shift/su_max 0.001
_refine_ls_shift/su_mean 0.000
_refine_ls_structure_factor_coef Fsqd
_refine_ls_weighting_details 'calc w=1/[\s^2^(Fo^2^)+(0.0485P)^2^+1.3806P] where P=(Fo^2^+2Fc^2^)/3'
_refine_ls_weighting_scheme calc
_refine_ls_wR_factor_gt 0.0894
_refine_ls_wR_factor_ref 0.0961
_reflns_number_gt 5006
_reflns_number_total 6586
_reflns_threshold_expression >2sigma(I)
_cod_data_source_file om1000502_si_003.cif
_cod_data_source_block cbn266affmi
_cod_depositor_comments
;
The following automatic conversions were performed:

'_symmetry_cell_setting' value 'Orthorhombic' changed to
'orthorhombic' according to
/home/saulius/struct/CIF-dictionaries/cif_core.dic dictionary named
'cif_core.dic' version 2.4.1 from
2010-06-29.

'_exptl_absorpt_correction_type' value 'Multi-scan'
changed to 'multi-scan' according to
/home/saulius/struct/CIF-dictionaries/cif_core.dic dictionary named
'cif_core.dic' version 2.4.1 from 2010-06-29.

Automatic conversion script
Id: cif_fix_values 1715 2011-07-08 13:25:40Z adriana 
;
_cod_database_code 4065656

loop_
_symmetry_equiv_pos_as_xyz
'x, y, z'
'-x+1/2, -y, z+1/2'
'-x, y+1/2, -z+1/2'
'x+1/2, -y+1/2, -z'
'-x, -y, -z'
'x-1/2, y, -z-1/2'
'x, -y-1/2, z-1/2'
'-x-1/2, y-1/2, z'

loop_
_atom_site_label
_atom_site_type_symbol
_atom_site_fract_x
_atom_site_fract_y
_atom_site_fract_z
_atom_site_U_iso_or_equiv
_atom_site_adp_type
_atom_site_occupancy
_atom_site_symmetry_multiplicity
_atom_site_calc_flag
_atom_site_refinement_flags
Mn1 Mn 0.028766(13) 0.922031(14) 0.465058(11) 0.03185(8) Uani 1 1 d .
N1 N -0.07266(8) 0.98758(9) 0.47120(8) 0.0372(3) Uani 1 1 d D
H1A H -0.1092(12) 0.9614(15) 0.4793(13) 0.090(9) Uiso 1 1 d D
H1B H -0.0871(13) 1.0055(14) 0.4365(9) 0.070(8) Uiso 1 1 d D
N2 N 0.00529(12) 0.82539(11) 0.54248(9) 0.0546(4) Uani 1 1 d D
H2A H 0.0070(13) 0.8476(15) 0.5813(10) 0.096(9) Uiso 1 1 d D
H2B H 0.0390(14) 0.7882(16) 0.5426(15) 0.128(13) Uiso 1 1 d D
H2C H -0.0370(12) 0.8001(18) 0.5400(16) 0.135(15) Uiso 1 1 d D
C1 C 0.08443(7) 0.86935(8) 0.37858(6) 0.0237(3) Uani 1 1 d .
C2 C 0.07725(8) 0.90466(8) 0.31390(7) 0.0250(3) Uani 1 1 d .
C3 C 0.11507(8) 0.87411(8) 0.25767(7) 0.0301(3) Uani 1 1 d .
H3A H 0.1076 0.8991 0.2151 0.036 Uiso 1 1 calc R
C4 C 0.16311(8) 0.80794(9) 0.26350(7) 0.0301(3) Uani 1 1 d .
H4A H 0.1897 0.7879 0.2254 0.036 Uiso 1 1 calc R
C5 C 0.17202(8) 0.77113(8) 0.32559(7) 0.0282(3) Uani 1 1 d .
H5A H 0.2050 0.7255 0.3302 0.034 Uiso 1 1 calc R
C6 C 0.13286(7) 0.80042(8) 0.38177(7) 0.0249(3) Uani 1 1 d .
C7 C 0.02911(8) 0.97961(9) 0.30443(7) 0.0283(3) Uani 1 1 d .
C8 C -0.04967(9) 0.97188(10) 0.29658(8) 0.0363(3) Uani 1 1 d .
C9 C -0.09257(10) 1.04296(12) 0.28919(9) 0.0490(4) Uani 1 1 d .
H9A H -0.1459 1.0387 0.2853 0.059 Uiso 1 1 calc R
C10 C -0.05916(12) 1.11932(12) 0.28748(9) 0.0518(5) Uani 1 1 d .
H10A H -0.0894 1.1671 0.2823 0.062 Uiso 1 1 calc R
C11 C 0.01818(11) 1.12659(10) 0.29326(9) 0.0455(4) Uani 1 1 d .
H11A H 0.0409 1.1794 0.2910 0.055 Uiso 1 1 calc R
C12 C 0.06356(9) 1.05709(9) 0.30241(8) 0.0350(3) Uani 1 1 d .
C13 C -0.08692(10) 0.88776(12) 0.29181(9) 0.0463(4) Uani 1 1 d .
H13A H -0.0503 0.8465 0.3097 0.056 Uiso 1 1 calc R
C14 C -0.15940(15) 0.87931(19) 0.33185(14) 0.0932(9) Uani 1 1 d .
H14A H -0.1494 0.8920 0.3791 0.140 Uiso 1 1 calc R
H14B H -0.1783 0.8229 0.3280 0.140 Uiso 1 1 calc R
H14C H -0.1973 0.9176 0.3142 0.140 Uiso 1 1 calc R
C15 C -0.10203(16) 0.86632(13) 0.21915(11) 0.0747(7) Uani 1 1 d .
H15A H -0.0547 0.8689 0.1937 0.112 Uiso 1 1 calc R
H15B H -0.1383 0.9055 0.2002 0.112 Uiso 1 1 calc R
H15C H -0.1229 0.8106 0.2164 0.112 Uiso 1 1 calc R
C16 C 0.14864(10) 1.06660(10) 0.30971(10) 0.0461(4) Uani 1 1 d .
H16A H 0.1706 1.0101 0.3126 0.055 Uiso 1 1 calc R
C17 C 0.16916(13) 1.11158(15) 0.37469(11) 0.0684(6) Uani 1 1 d .
H17A H 0.1464 1.0830 0.4130 0.103 Uiso 1 1 calc R
H17B H 0.1500 1.1680 0.3728 0.103 Uiso 1 1 calc R
H17C H 0.2242 1.1125 0.3799 0.103 Uiso 1 1 calc R
C18 C 0.18385(13) 1.10841(14) 0.24914(11) 0.0660(6) Uani 1 1 d .
H18A H 0.1711 1.0776 0.2084 0.099 Uiso 1 1 calc R
H18B H 0.2388 1.1100 0.2545 0.099 Uiso 1 1 calc R
H18C H 0.1644 1.1646 0.2454 0.099 Uiso 1 1 calc R
C19 C 0.14284(8) 0.75369(9) 0.44637(7) 0.0297(3) Uani 1 1 d .
C20 C 0.19030(9) 0.78445(10) 0.49747(8) 0.0383(4) Uani 1 1 d .
C21 C 0.19789(12) 0.73895(14) 0.55662(9) 0.0582(5) Uani 1 1 d .
H21A H 0.2296 0.7589 0.5915 0.070 Uiso 1 1 calc R
C22 C 0.16032(14) 0.66613(15) 0.56521(10) 0.0680(6) Uani 1 1 d .
H22A H 0.1662 0.6362 0.6059 0.082 Uiso 1 1 calc R
C23 C 0.11419(13) 0.63596(12) 0.51553(9) 0.0559(5) Uani 1 1 d .
H23A H 0.0885 0.5854 0.5224 0.067 Uiso 1 1 calc R
C24 C 0.10440(10) 0.67846(9) 0.45496(8) 0.0379(4) Uani 1 1 d .
C25 C 0.23556(10) 0.86230(12) 0.48739(9) 0.0456(4) Uani 1 1 d .
H25A H 0.2050 0.8998 0.4584 0.055 Uiso 1 1 calc R
C26 C 0.30869(12) 0.84288(16) 0.44976(11) 0.0669(6) Uani 1 1 d .
H26A H 0.2966 0.8197 0.4056 0.100 Uiso 1 1 calc R
H26B H 0.3383 0.8030 0.4756 0.100 Uiso 1 1 calc R
H26C H 0.3380 0.8934 0.4440 0.100 Uiso 1 1 calc R
C27 C 0.25392(13) 0.90867(14) 0.55222(10) 0.0640(6) Uani 1 1 d .
H27A H 0.2077 0.9156 0.5787 0.096 Uiso 1 1 calc R
H27B H 0.2748 0.9627 0.5411 0.096 Uiso 1 1 calc R
H27C H 0.2910 0.8774 0.5783 0.096 Uiso 1 1 calc R
C28 C 0.05182(11) 0.64493(10) 0.40148(9) 0.0438(4) Uani 1 1 d .
H28A H 0.0689 0.6685 0.3577 0.053 Uiso 1 1 calc R
C29 C -0.02804(13) 0.6743(2) 0.41236(15) 0.0901(9) Uani 1 1 d .
H29A H -0.0291 0.7345 0.4122 0.135 Uiso 1 1 calc R
H29B H -0.0465 0.6541 0.4557 0.135 Uiso 1 1 calc R
H29C H -0.0604 0.6534 0.3763 0.135 Uiso 1 1 calc R
C30 C 0.0548(2) 0.55166(13) 0.39414(14) 0.0931(9) Uani 1 1 d .
H30A H 0.1072 0.5342 0.3877 0.140 Uiso 1 1 calc R
H30B H 0.0246 0.5349 0.3552 0.140 Uiso 1 1 calc R
H30C H 0.0344 0.5259 0.4348 0.140 Uiso 1 1 calc R

loop_
_atom_site_aniso_label
_atom_site_aniso_U_11
_atom_site_aniso_U_22
_atom_site_aniso_U_33
_atom_site_aniso_U_23
_atom_site_aniso_U_13
_atom_site_aniso_U_12
Mn1 0.03663(13) 0.03288(13) 0.02605(12) -0.00712(9) 0.00339(9) 0.00783(10)
N1 0.0368(8) 0.0410(8) 0.0336(8) -0.0129(6) 0.0031(6) 0.0077(6)
N2 0.0738(12) 0.0502(10) 0.0398(9) -0.0010(7) 0.0193(8) 0.0095(9)
C1 0.0259(6) 0.0229(6) 0.0223(6) -0.0028(5) -0.0008(5) -0.0002(5)
C2 0.0276(7) 0.0219(6) 0.0254(7) -0.0011(5) -0.0007(5) -0.0016(5)
C3 0.0399(8) 0.0295(7) 0.0210(7) 0.0024(6) 0.0030(6) -0.0011(6)
C4 0.0359(7) 0.0296(7) 0.0249(7) -0.0045(6) 0.0091(6) 0.0006(6)
C5 0.0306(7) 0.0245(7) 0.0296(7) -0.0025(6) 0.0025(6) 0.0046(6)
C6 0.0277(7) 0.0246(6) 0.0224(6) -0.0014(5) -0.0007(5) 0.0001(5)
C7 0.0358(7) 0.0288(7) 0.0202(6) 0.0016(5) 0.0002(6) 0.0054(6)
C8 0.0365(8) 0.0435(9) 0.0288(8) 0.0032(7) -0.0041(6) 0.0068(7)
C9 0.0434(10) 0.0615(11) 0.0421(10) 0.0039(9) -0.0069(8) 0.0198(9)
C10 0.0688(13) 0.0466(10) 0.0398(10) 0.0024(8) -0.0057(9) 0.0323(9)
C11 0.0700(13) 0.0278(8) 0.0388(9) 0.0023(7) 0.0050(8) 0.0106(8)
C12 0.0454(9) 0.0272(7) 0.0322(8) 0.0005(6) 0.0034(7) 0.0044(6)
C13 0.0361(9) 0.0539(10) 0.0490(10) 0.0097(8) -0.0094(8) -0.0040(8)
C14 0.0717(16) 0.125(2) 0.0831(17) -0.0376(17) 0.0213(13) -0.0535(16)
C15 0.118(2) 0.0483(11) 0.0581(13) -0.0101(10) -0.0039(13) -0.0122(13)
C16 0.0463(10) 0.0273(8) 0.0647(12) -0.0007(8) 0.0048(8) -0.0036(7)
C17 0.0606(13) 0.0883(16) 0.0564(13) 0.0060(12) 0.0038(10) -0.0316(12)
C18 0.0670(14) 0.0738(14) 0.0572(12) -0.0103(11) 0.0218(11) -0.0068(11)
C19 0.0341(8) 0.0314(7) 0.0235(7) 0.0009(5) 0.0031(6) 0.0114(6)
C20 0.0397(8) 0.0473(9) 0.0278(8) 0.0000(7) -0.0021(6) 0.0111(7)
C21 0.0699(13) 0.0732(14) 0.0316(9) 0.0074(9) -0.0120(9) 0.0085(11)
C22 0.0927(16) 0.0765(15) 0.0350(10) 0.0252(10) -0.0038(11) 0.0094(13)
C23 0.0778(14) 0.0463(10) 0.0436(10) 0.0169(8) 0.0072(10) 0.0021(10)
C24 0.0492(9) 0.0335(8) 0.0310(8) 0.0043(6) 0.0076(7) 0.0077(7)
C25 0.0443(9) 0.0544(10) 0.0381(9) -0.0052(8) -0.0121(7) -0.0003(8)
C26 0.0540(12) 0.0902(16) 0.0564(13) -0.0173(11) 0.0042(10) -0.0161(12)
C27 0.0595(13) 0.0766(14) 0.0558(12) -0.0224(11) -0.0152(10) 0.0018(11)
C28 0.0608(11) 0.0332(8) 0.0373(9) -0.0015(7) 0.0085(8) -0.0098(8)
C29 0.0551(13) 0.120(2) 0.095(2) -0.0490(18) -0.0033(13) -0.0126(14)
C30 0.166(3) 0.0389(11) 0.0739(17) -0.0074(11) -0.0039(18) -0.0127(15)

loop_
_atom_type_symbol
_atom_type_description
_atom_type_scat_dispersion_real
_atom_type_scat_dispersion_imag
_atom_type_scat_source
C C 0.0033 0.0016 'International Tables Vol C Tables 4.2.6.8 and 6.1.1.4'
H H 0.0000 0.0000 'International Tables Vol C Tables 4.2.6.8 and 6.1.1.4'
N N 0.0061 0.0033 'International Tables Vol C Tables 4.2.6.8 and 6.1.1.4'
Mn Mn 0.3368 0.7283 'International Tables Vol C Tables 4.2.6.8 and 6.1.1.4'

loop_
_geom_angle_atom_site_label_1
_geom_angle_atom_site_label_2
_geom_angle_atom_site_label_3
_geom_angle
_geom_angle_site_symmetry_1
_geom_angle_site_symmetry_3
N1 Mn1 N1 85.71(6) 5_576 .
N1 Mn1 C1 126.33(6) 5_576 .
N1 Mn1 C1 129.81(5) . .
N1 Mn1 N2 98.35(7) 5_576 .
N1 Mn1 N2 99.10(7) . .
C1 Mn1 N2 110.74(6) . .
N1 Mn1 Mn1 42.86(4) 5_576 5_576
N1 Mn1 Mn1 42.85(4) . 5_576
C1 Mn1 Mn1 147.23(4) . 5_576
N2 Mn1 Mn1 101.94(4) . 5_576
Mn1 N1 Mn1 94.29(6) 5_576 .
Mn1 N1 H1A 124(2) 5_576 .
Mn1 N1 H1A 116(2) . .
Mn1 N1 H1B 112.9(17) 5_576 .
Mn1 N1 H1B 114.4(17) . .
H1A N1 H1B 97(2) . .
Mn1 N2 H2A 108.6(19) . .
Mn1 N2 H2B 112(2) . .
H2A N2 H2B 105.8(19) . .
Mn1 N2 H2C 117(2) . .
H2A N2 H2C 106.7(19) . .
H2B N2 H2C 106(2) . .
C6 C1 C2 114.67(12) . .
C6 C1 Mn1 123.77(9) . .
C2 C1 Mn1 121.50(9) . .
C3 C2 C1 122.80(12) . .
C3 C2 C7 117.48(12) . .
C1 C2 C7 119.70(12) . .
C4 C3 C2 120.48(13) . .
C4 C3 H3A 119.8 . .
C2 C3 H3A 119.8 . .
C3 C4 C5 118.99(13) . .
C3 C4 H4A 120.5 . .
C5 C4 H4A 120.5 . .
C4 C5 C6 120.68(13) . .
C4 C5 H5A 119.7 . .
C6 C5 H5A 119.7 . .
C5 C6 C1 122.35(12) . .
C5 C6 C19 116.91(12) . .
C1 C6 C19 120.72(12) . .
C12 C7 C8 120.53(13) . .
C12 C7 C2 119.19(13) . .
C8 C7 C2 120.27(13) . .
C9 C8 C7 118.56(15) . .
C9 C8 C13 120.27(15) . .
C7 C8 C13 121.06(14) . .
C10 C9 C8 121.20(17) . .
C10 C9 H9A 119.4 . .
C8 C9 H9A 119.4 . .
C9 C10 C11 120.14(15) . .
C9 C10 H10A 119.9 . .
C11 C10 H10A 119.9 . .
C10 C11 C12 120.79(16) . .
C10 C11 H11A 119.6 . .
C12 C11 H11A 119.6 . .
C11 C12 C7 118.74(15) . .
C11 C12 C16 119.94(15) . .
C7 C12 C16 121.33(13) . .
C15 C13 C14 109.39(18) . .
C15 C13 C8 110.11(15) . .
C14 C13 C8 114.54(18) . .
C15 C13 H13A 107.5 . .
C14 C13 H13A 107.5 . .
C8 C13 H13A 107.5 . .
C13 C14 H14A 109.5 . .
C13 C14 H14B 109.5 . .
H14A C14 H14B 109.5 . .
C13 C14 H14C 109.5 . .
H14A C14 H14C 109.5 . .
H14B C14 H14C 109.5 . .
C13 C15 H15A 109.5 . .
C13 C15 H15B 109.5 . .
H15A C15 H15B 109.5 . .
C13 C15 H15C 109.5 . .
H15A C15 H15C 109.5 . .
H15B C15 H15C 109.5 . .
C18 C16 C12 112.11(16) . .
C18 C16 C17 111.07(15) . .
C12 C16 C17 111.38(15) . .
C18 C16 H16A 107.3 . .
C12 C16 H16A 107.3 . .
C17 C16 H16A 107.3 . .
C16 C17 H17A 109.5 . .
C16 C17 H17B 109.5 . .
H17A C17 H17B 109.5 . .
C16 C17 H17C 109.5 . .
H17A C17 H17C 109.5 . .
H17B C17 H17C 109.5 . .
C16 C18 H18A 109.5 . .
C16 C18 H18B 109.5 . .
H18A C18 H18B 109.5 . .
C16 C18 H18C 109.5 . .
H18A C18 H18C 109.5 . .
H18B C18 H18C 109.5 . .
C24 C19 C20 120.51(14) . .
C24 C19 C6 119.04(13) . .
C20 C19 C6 120.46(14) . .
C21 C20 C19 118.47(17) . .
C21 C20 C25 120.31(16) . .
C19 C20 C25 121.13(14) . .
C22 C21 C20 121.12(18) . .
C22 C21 H21A 119.4 . .
C20 C21 H21A 119.4 . .
C21 C22 C23 120.55(17) . .
C21 C22 H22A 119.7 . .
C23 C22 H22A 119.7 . .
C22 C23 C24 121.13(19) . .
C22 C23 H23A 119.4 . .
C24 C23 H23A 119.4 . .
C23 C24 C19 118.21(16) . .
C23 C24 C28 120.19(16) . .
C19 C24 C28 121.57(13) . .
C20 C25 C26 109.93(16) . .
C20 C25 C27 114.44(16) . .
C26 C25 C27 109.58(16) . .
C20 C25 H25A 107.5 . .
C26 C25 H25A 107.5 . .
C27 C25 H25A 107.5 . .
C25 C26 H26A 109.5 . .
C25 C26 H26B 109.5 . .
H26A C26 H26B 109.5 . .
C25 C26 H26C 109.5 . .
H26A C26 H26C 109.5 . .
H26B C26 H26C 109.5 . .
C25 C27 H27A 109.5 . .
C25 C27 H27B 109.5 . .
H27A C27 H27B 109.5 . .
C25 C27 H27C 109.5 . .
H27A C27 H27C 109.5 . .
H27B C27 H27C 109.5 . .
C29 C28 C24 111.17(15) . .
C29 C28 C30 111.2(2) . .
C24 C28 C30 113.84(18) . .
C29 C28 H28A 106.7 . .
C24 C28 H28A 106.7 . .
C30 C28 H28A 106.7 . .
C28 C29 H29A 109.5 . .
C28 C29 H29B 109.5 . .
H29A C29 H29B 109.5 . .
C28 C29 H29C 109.5 . .
H29A C29 H29C 109.5 . .
H29B C29 H29C 109.5 . .
C28 C30 H30A 109.5 . .
C28 C30 H30B 109.5 . .
H30A C30 H30B 109.5 . .
C28 C30 H30C 109.5 . .
H30A C30 H30C 109.5 . .
H30B C30 H30C 109.5 . .

loop_
_geom_bond_atom_site_label_1
_geom_bond_atom_site_label_2
_geom_bond_distance
_geom_bond_site_symmetry_2
Mn1 N1 2.0926(14) 5_576
Mn1 N1 2.0931(14) .
Mn1 C1 2.1615(13) .
Mn1 N2 2.2412(18) .
Mn1 Mn1 3.0686(4) 5_576
N1 Mn1 2.0927(14) 5_576
N1 H1A 0.792(16) .
N1 H1B 0.792(15) .
N2 H2A 0.854(17) .
N2 H2B 0.850(18) .
N2 H2C 0.856(18) .
C1 C6 1.4136(18) .
C1 C2 1.4159(18) .
C2 C3 1.3963(19) .
C2 C7 1.5003(19) .
C3 C4 1.378(2) .
C3 H3A 0.9500 .
C4 C5 1.383(2) .
C4 H4A 0.9500 .
C5 C6 1.3999(19) .
C5 H5A 0.9500 .
C6 C19 1.5047(19) .
C7 C12 1.402(2) .
C7 C8 1.410(2) .
C8 C9 1.392(2) .
C8 C13 1.523(2) .
C9 C10 1.377(3) .
C9 H9A 0.9500 .
C10 C11 1.380(3) .
C10 H10A 0.9500 .
C11 C12 1.399(2) .
C11 H11A 0.9500 .
C12 C16 1.522(2) .
C13 C15 1.512(3) .
C13 C14 1.518(3) .
C13 H13A 1.0000 .
C14 H14A 0.9800 .
C14 H14B 0.9800 .
C14 H14C 0.9800 .
C15 H15A 0.9800 .
C15 H15B 0.9800 .
C15 H15C 0.9800 .
C16 C18 1.519(3) .
C16 C17 1.530(3) .
C16 H16A 1.0000 .
C17 H17A 0.9800 .
C17 H17B 0.9800 .
C17 H17C 0.9800 .
C18 H18A 0.9800 .
C18 H18B 0.9800 .
C18 H18C 0.9800 .
C19 C24 1.411(2) .
C19 C20 1.412(2) .
C20 C21 1.398(2) .
C20 C25 1.513(2) .
C21 C22 1.370(3) .
C21 H21A 0.9500 .
C22 C23 1.374(3) .
C22 H22A 0.9500 .
C23 C24 1.401(2) .
C23 H23A 0.9500 .
C24 C28 1.516(2) .
C25 C26 1.529(3) .
C25 C27 1.530(2) .
C25 H25A 1.0000 .
C26 H26A 0.9800 .
C26 H26B 0.9800 .
C26 H26C 0.9800 .
C27 H27A 0.9800 .
C27 H27B 0.9800 .
C27 H27C 0.9800 .
C28 C29 1.509(3) .
C28 C30 1.526(3) .
C28 H28A 1.0000 .
C29 H29A 0.9800 .
C29 H29B 0.9800 .
C29 H29C 0.9800 .
C30 H30A 0.9800 .
C30 H30B 0.9800 .
C30 H30C 0.9800 .

loop_
_geom_torsion_atom_site_label_1
_geom_torsion_atom_site_label_2
_geom_torsion_atom_site_label_3
_geom_torsion_atom_site_label_4
_geom_torsion
_geom_torsion_site_symmetry_1
_geom_torsion_site_symmetry_4
N1 Mn1 N1 Mn1 0.0 5_576 5_576
C1 Mn1 N1 Mn1 -135.31(6) . 5_576
N2 Mn1 N1 Mn1 97.78(7) . 5_576
N1 Mn1 C1 C6 87.93(12) 5_576 .
N1 Mn1 C1 C6 -152.59(11) . .
N2 Mn1 C1 C6 -30.18(13) . .
Mn1 Mn1 C1 C6 145.34(9) 5_576 .
N1 Mn1 C1 C2 -89.16(12) 5_576 .
N1 Mn1 C1 C2 30.32(14) . .
N2 Mn1 C1 C2 152.72(11) . .
Mn1 Mn1 C1 C2 -31.75(15) 5_576 .
C6 C1 C2 C3 -0.15(19) . .
Mn1 C1 C2 C3 177.19(10) . .
C6 C1 C2 C7 -178.29(12) . .
Mn1 C1 C2 C7 -0.95(17) . .
C1 C2 C3 C4 -1.4(2) . .
C7 C2 C3 C4 176.79(13) . .
C2 C3 C4 C5 1.4(2) . .
C3 C4 C5 C6 0.1(2) . .
C4 C5 C6 C1 -1.7(2) . .
C4 C5 C6 C19 176.77(13) . .
C2 C1 C6 C5 1.64(19) . .
Mn1 C1 C6 C5 -175.63(10) . .
C2 C1 C6 C19 -176.73(12) . .
Mn1 C1 C6 C19 6.00(18) . .
C3 C2 C7 C12 -79.85(17) . .
C1 C2 C7 C12 98.38(16) . .
C3 C2 C7 C8 99.14(16) . .
C1 C2 C7 C8 -82.63(17) . .
C12 C7 C8 C9 -2.2(2) . .
C2 C7 C8 C9 178.79(14) . .
C12 C7 C8 C13 173.96(14) . .
C2 C7 C8 C13 -5.0(2) . .
C7 C8 C9 C10 1.9(3) . .
C13 C8 C9 C10 -174.28(17) . .
C8 C9 C10 C11 -0.1(3) . .
C9 C10 C11 C12 -1.4(3) . .
C10 C11 C12 C7 1.1(2) . .
C10 C11 C12 C16 -179.09(16) . .
C8 C7 C12 C11 0.7(2) . .
C2 C7 C12 C11 179.73(14) . .
C8 C7 C12 C16 -179.06(15) . .
C2 C7 C12 C16 -0.1(2) . .
C9 C8 C13 C15 77.2(2) . .
C7 C8 C13 C15 -98.9(2) . .
C9 C8 C13 C14 -46.5(2) . .
C7 C8 C13 C14 137.34(19) . .
C11 C12 C16 C18 -58.7(2) . .
C7 C12 C16 C18 121.12(17) . .
C11 C12 C16 C17 66.5(2) . .
C7 C12 C16 C17 -113.73(17) . .
C5 C6 C19 C24 -76.70(17) . .
C1 C6 C19 C24 101.76(16) . .
C5 C6 C19 C20 102.94(16) . .
C1 C6 C19 C20 -78.60(18) . .
C24 C19 C20 C21 -0.3(2) . .
C6 C19 C20 C21 -179.98(15) . .
C24 C19 C20 C25 176.24(14) . .
C6 C19 C20 C25 -3.4(2) . .
C19 C20 C21 C22 0.0(3) . .
C25 C20 C21 C22 -176.62(19) . .
C20 C21 C22 C23 0.1(3) . .
C21 C22 C23 C24 0.1(3) . .
C22 C23 C24 C19 -0.5(3) . .
C22 C23 C24 C28 -178.62(19) . .
C20 C19 C24 C23 0.6(2) . .
C6 C19 C24 C23 -179.79(15) . .
C20 C19 C24 C28 178.70(14) . .
C6 C19 C24 C28 -1.7(2) . .
C21 C20 C25 C26 93.5(2) . .
C19 C20 C25 C26 -83.00(19) . .
C21 C20 C25 C27 -30.3(2) . .
C19 C20 C25 C27 153.20(16) . .
C23 C24 C28 C29 87.7(2) . .
C19 C24 C28 C29 -90.4(2) . .
C23 C24 C28 C30 -38.8(3) . .
C19 C24 C28 C30 143.12(19) . .
